data_2243070
loop_
_publ_author_name
'Williams, Alexandra'
'Brown, Michelle'
'Staples, Richard J.'
'Biros, Shannon M.'
'Winchester, William R.'

_publ_section_title
;
 Syntheses and crystal structures of
 2-methyl-1,1,2,3,3-pentaphenyl-2-silapropane and
 2-methyl-1,1,3,3-tetraphenyl-2-silapropan-2-ol
;
_journal_issue 9
_journal_name_full 'Acta Crystallographica Section E'
_journal_page_first 1339
_journal_page_last 1343
_journal_paper_doi 10.1107/S2056989019011265
_journal_volume 75
_journal_year 2019
_chemical_formula_moiety 'C33 H30 Si'
_chemical_formula_sum 'C33 H30 Si'
_chemical_formula_weight 454.66
_chemical_name_systematic
;
2-Methyl-1,1,2,3,3-pentaphenyl-2-silapropane
;
_space_group_crystal_system triclinic
_space_group_IT_number 2
_space_group_name_Hall '-P 1'
_space_group_name_H-M_alt 'P -1'
_symmetry_space_group_name_Hall '-P 1'
_symmetry_space_group_name_H-M 'P -1'
_atom_sites_solution_hydrogens geom
_atom_sites_solution_primary direct
_atom_sites_solution_secondary difmap
_cell_angle_alpha 68.8212(7)
_cell_angle_beta 70.6364(7)
_cell_angle_gamma 84.7947(8)
_cell_formula_units_Z 2
_cell_length_a 10.3879(7)
_cell_length_b 10.5037(7)
_cell_length_c 13.6350(9)
_cell_measurement_reflns_used 6620
_cell_measurement_temperature 173(2)
_cell_measurement_theta_max 25.393
_cell_measurement_theta_min 2.170
_cell_volume 1308.06(15)
_computing_cell_refinement
;
SAINT (Bruker, 2013)
;
_computing_data_collection
;
APEX2 (Bruker, 2013)
;
_computing_data_reduction
;
SAINT (Bruker, 2013)
;
_computing_molecular_graphics
;
<i>OLEX2</i> (Dolomanov <i>et al.</i>,  2009; Bourhis <i>et al.</i>,
2015)
;
_computing_publication_material
;
CrystalMaker (Palmer, 2007)
;
_computing_structure_refinement
;
SHELXL (Sheldrick, 2015)
;
_computing_structure_solution
;
SHELXS (Sheldrick, 2008)
;
_diffrn_ambient_temperature 173.15
_diffrn_measured_fraction_theta_full 0.999
_diffrn_measured_fraction_theta_max 0.997
_diffrn_measurement_device_type 'Bruker APEXII CCD'
_diffrn_measurement_method '\f and \w scans'
_diffrn_radiation_type MoK\a
_diffrn_radiation_wavelength 0.71073
_diffrn_reflns_av_R_equivalents 0.0363
_diffrn_reflns_av_unetI/netI 0.0390
_diffrn_reflns_limit_h_max 12
_diffrn_reflns_limit_h_min -12
_diffrn_reflns_limit_k_max 12
_diffrn_reflns_limit_k_min -12
_diffrn_reflns_limit_l_max 16
_diffrn_reflns_limit_l_min -16
_diffrn_reflns_number 16773
_diffrn_reflns_theta_full 25.242
_diffrn_reflns_theta_max 25.393
_diffrn_reflns_theta_min 1.692
_diffrn_standards_number 0
_exptl_absorpt_coefficient_mu 0.108
_exptl_absorpt_correction_T_max 0.7452
_exptl_absorpt_correction_T_min 0.6948
_exptl_absorpt_correction_type multi-scan
_exptl_absorpt_process_details
;
(SADABS; Bruker, 2013)
;
_exptl_crystal_colour colourless
_exptl_crystal_density_diffrn 1.154
_exptl_crystal_description block
_exptl_crystal_F_000 484
_exptl_crystal_size_max 0.21
_exptl_crystal_size_mid 0.207
_exptl_crystal_size_min 0.174
_refine_diff_density_max 0.335
_refine_diff_density_min -0.223
_refine_ls_extinction_method none
_refine_ls_goodness_of_fit_ref 1.076
_refine_ls_hydrogen_treatment constr
_refine_ls_matrix_type full
_refine_ls_number_parameters 308
_refine_ls_number_reflns 4803
_refine_ls_number_restraints 0
_refine_ls_restrained_S_all 1.076
_refine_ls_R_factor_all 0.0601
_refine_ls_R_factor_gt 0.0448
_refine_ls_shift/su_max 0.000
_refine_ls_shift/su_mean 0.000
_refine_ls_structure_factor_coef Fsqd
_refine_ls_weighting_details 'w=1/[\s^2^(Fo^2^)+(0.0521P)^2^+0.3536P] where P=(Fo^2^+2Fc^2^)/3'
_refine_ls_weighting_scheme calc
_refine_ls_wR_factor_gt 0.1100
_refine_ls_wR_factor_ref 0.1204
_reflns_number_gt 3734
_reflns_number_total 4803
_reflns_threshold_expression 'I > 2\s(I)'
_cod_data_source_file su5509sup1.cif
_cod_data_source_block I
_cod_database_code 2243070
_shelx_space_group_comment
;
The symmetry employed for this shelxl refinement is uniquely defined
by the following loop, which should always be used as a source of
symmetry information in preference to the above space-group names.
They are only intended as comments.
;
_shelx_estimated_absorpt_t_min 0.978
_shelx_estimated_absorpt_t_max 0.981

loop_
_space_group_symop_operation_xyz
'x, y, z'
'-x, -y, -z'

loop_
_atom_site_type_symbol
_atom_site_label
_atom_site_fract_x
_atom_site_fract_y
_atom_site_fract_z
_atom_site_U_iso_or_equiv
_atom_site_adp_type
_atom_site_calc_flag
_atom_site_occupancy
Si Si1 0.75666(5) 0.17147(5) 0.27134(4) 0.02998(15) Uani d 1
C C1 0.58208(18) 0.0942(2) 0.31735(16) 0.0399(5) Uani d 1
H H1A 0.580675 0.040999 0.271655 0.060 Uiso calc 1
H H1B 0.516044 0.166936 0.309113 0.060 Uiso calc 1
H H1C 0.557892 0.034234 0.395435 0.060 Uiso calc 1
C C2 0.78889(17) 0.32685(18) 0.13751(14) 0.0293(4) Uani d 1
H H2 0.875549 0.371155 0.128137 0.035 Uiso calc 1
C C3 0.88432(17) 0.03163(18) 0.25388(14) 0.0290(4) Uani d 1
H H3 0.879419 0.013883 0.187902 0.035 Uiso calc 1
C C4 0.77121(19) 0.23587(18) 0.37890(15) 0.0337(4) Uani d 1
C C5 0.6560(2) 0.2462(2) 0.46416(16) 0.0436(5) Uani d 1
H H5 0.569129 0.220352 0.467114 0.052 Uiso calc 1
C C6 0.6643(3) 0.2927(2) 0.54426(18) 0.0549(6) Uani d 1
H H6 0.583678 0.298764 0.601188 0.066 Uiso calc 1
C C7 0.7882(3) 0.3304(2) 0.54221(19) 0.0539(6) Uani d 1
H H7 0.793896 0.361141 0.598221 0.065 Uiso calc 1
C C8 0.9045(2) 0.3235(2) 0.45856(19) 0.0492(6) Uani d 1
H H8 0.990631 0.350498 0.456297 0.059 Uiso calc 1
C C9 0.8961(2) 0.2771(2) 0.37750(17) 0.0401(5) Uani d 1
H H9 0.976882 0.273302 0.319904 0.048 Uiso calc 1
C C10 0.67921(17) 0.43090(18) 0.15447(14) 0.0294(4) Uani d 1
C C11 0.55994(19) 0.4316(2) 0.12873(16) 0.0361(4) Uani d 1
H H11 0.546285 0.365865 0.099890 0.043 Uiso calc 1
C C12 0.46085(19) 0.5266(2) 0.14451(16) 0.0415(5) Uani d 1
H H12 0.380019 0.525025 0.126874 0.050 Uiso calc 1
C C13 0.4791(2) 0.6233(2) 0.18562(16) 0.0416(5) Uani d 1
H H13 0.411325 0.688460 0.196376 0.050 Uiso calc 1
C C14 0.5969(2) 0.6242(2) 0.21100(16) 0.0403(5) Uani d 1
H H14 0.610168 0.690778 0.239220 0.048 Uiso calc 1
C C15 0.69603(19) 0.52935(19) 0.19580(15) 0.0348(4) Uani d 1
H H15 0.776475 0.531510 0.213801 0.042 Uiso calc 1
C C16 0.81390(17) 0.30119(18) 0.02966(15) 0.0302(4) Uani d 1
C C17 0.89389(19) 0.3951(2) -0.06919(16) 0.0395(5) Uani d 1
H H17 0.929517 0.474662 -0.068264 0.047 Uiso calc 1
C C18 0.9227(2) 0.3751(2) -0.16910(17) 0.0481(5) Uani d 1
H H18 0.977671 0.440845 -0.235724 0.058 Uiso calc 1
C C19 0.8724(2) 0.2603(2) -0.17273(17) 0.0458(5) Uani d 1
H H19 0.894110 0.245561 -0.241102 0.055 Uiso calc 1
C C20 0.7903(2) 0.1675(2) -0.07596(18) 0.0454(5) Uani d 1
H H20 0.753497 0.089032 -0.077590 0.054 Uiso calc 1
C C21 0.7611(2) 0.1883(2) 0.02404(16) 0.0387(5) Uani d 1
H H21 0.703758 0.123685 0.090102 0.046 Uiso calc 1
C C22 1.03391(17) 0.06948(17) 0.22632(14) 0.0288(4) Uani d 1
C C23 1.10054(19) 0.16811(19) 0.12395(15) 0.0365(5) Uani d 1
H H23 1.051484 0.211263 0.073556 0.044 Uiso calc 1
C C24 1.2365(2) 0.2044(2) 0.09431(17) 0.0438(5) Uani d 1
H H24 1.279369 0.272864 0.024624 0.053 Uiso calc 1
C C25 1.3101(2) 0.1413(2) 0.16568(18) 0.0446(5) Uani d 1
H H25 1.403699 0.165709 0.145408 0.054 Uiso calc 1
C C26 1.2463(2) 0.0427(2) 0.26653(17) 0.0421(5) Uani d 1
H H26 1.296597 -0.001657 0.315750 0.050 Uiso calc 1
C C27 1.10940(19) 0.00747(19) 0.29711(15) 0.0341(4) Uani d 1
H H27 1.066750 -0.060027 0.367444 0.041 Uiso calc 1
C C28 0.82851(17) -0.09864(18) 0.35234(15) 0.0300(4) Uani d 1
C C29 0.80721(19) -0.10980(19) 0.46160(15) 0.0347(4) Uani d 1
H H29 0.833986 -0.035807 0.475796 0.042 Uiso calc 1
C C30 0.74772(19) -0.2268(2) 0.54981(16) 0.0388(5) Uani d 1
H H30 0.734851 -0.232753 0.623661 0.047 Uiso calc 1
C C31 0.7071(2) -0.3347(2) 0.53092(17) 0.0432(5) Uani d 1
H H31 0.664258 -0.414051 0.591663 0.052 Uiso calc 1
C C32 0.7288(2) -0.3271(2) 0.42349(18) 0.0452(5) Uani d 1
H H32 0.702693 -0.401861 0.409890 0.054 Uiso calc 1
C C33 0.78895(19) -0.20994(19) 0.33547(16) 0.0365(4) Uani d 1
H H33 0.803491 -0.205565 0.261749 0.044 Uiso calc 1

loop_
_atom_site_aniso_label
_atom_site_aniso_U_11
_atom_site_aniso_U_22
_atom_site_aniso_U_33
_atom_site_aniso_U_12
_atom_site_aniso_U_13
_atom_site_aniso_U_23
Si1 0.0258(3) 0.0328(3) 0.0277(3) 0.0011(2) -0.0077(2) -0.0073(2)
C1 0.0296(10) 0.0442(11) 0.0373(11) -0.0004(9) -0.0088(9) -0.0059(9)
C2 0.0258(9) 0.0315(10) 0.0295(10) -0.0010(7) -0.0094(8) -0.0086(8)
C3 0.0280(9) 0.0321(10) 0.0258(9) 0.0014(7) -0.0088(7) -0.0092(8)
C4 0.0377(10) 0.0305(10) 0.0282(10) 0.0086(8) -0.0126(8) -0.0050(8)
C5 0.0459(12) 0.0458(12) 0.0319(11) 0.0053(10) -0.0075(9) -0.0111(9)
C6 0.0677(16) 0.0552(14) 0.0333(12) 0.0104(12) -0.0060(11) -0.0173(11)
C7 0.0861(19) 0.0466(13) 0.0412(13) 0.0236(12) -0.0339(13) -0.0222(11)
C8 0.0592(14) 0.0445(12) 0.0609(15) 0.0170(11) -0.0375(12) -0.0249(11)
C9 0.0383(11) 0.0410(11) 0.0459(12) 0.0115(9) -0.0176(9) -0.0196(10)
C10 0.0282(9) 0.0312(9) 0.0241(9) -0.0005(7) -0.0076(7) -0.0048(8)
C11 0.0328(10) 0.0414(11) 0.0353(11) 0.0007(8) -0.0139(8) -0.0122(9)
C12 0.0290(10) 0.0557(13) 0.0368(11) 0.0079(9) -0.0134(9) -0.0120(10)
C13 0.0374(11) 0.0489(12) 0.0340(11) 0.0151(9) -0.0098(9) -0.0141(10)
C14 0.0447(12) 0.0412(11) 0.0372(11) 0.0068(9) -0.0121(9) -0.0184(9)
C15 0.0340(10) 0.0409(11) 0.0305(10) 0.0027(8) -0.0136(8) -0.0113(9)
C16 0.0256(9) 0.0351(10) 0.0304(10) 0.0053(8) -0.0119(8) -0.0106(8)
C17 0.0360(11) 0.0473(12) 0.0336(11) -0.0033(9) -0.0106(9) -0.0121(9)
C18 0.0414(12) 0.0656(15) 0.0312(11) -0.0012(11) -0.0091(9) -0.0118(10)
C19 0.0427(12) 0.0668(15) 0.0368(12) 0.0137(11) -0.0168(10) -0.0274(11)
C20 0.0543(13) 0.0442(12) 0.0526(14) 0.0126(10) -0.0287(11) -0.0263(11)
C21 0.0429(11) 0.0366(11) 0.0365(11) 0.0002(9) -0.0163(9) -0.0094(9)
C22 0.0272(9) 0.0292(9) 0.0303(10) 0.0055(7) -0.0085(8) -0.0126(8)
C23 0.0324(10) 0.0384(11) 0.0302(10) 0.0056(8) -0.0082(8) -0.0052(9)
C24 0.0336(11) 0.0433(12) 0.0379(12) -0.0025(9) -0.0027(9) -0.0028(9)
C25 0.0310(11) 0.0460(12) 0.0513(13) -0.0058(9) -0.0122(10) -0.0101(10)
C26 0.0371(11) 0.0444(12) 0.0457(12) 0.0000(9) -0.0211(9) -0.0096(10)
C27 0.0350(10) 0.0329(10) 0.0317(10) -0.0004(8) -0.0112(8) -0.0075(8)
C28 0.0239(9) 0.0294(9) 0.0328(10) 0.0044(7) -0.0077(8) -0.0086(8)
C29 0.0339(10) 0.0343(10) 0.0336(10) 0.0046(8) -0.0097(8) -0.0112(8)
C30 0.0337(10) 0.0417(11) 0.0306(10) 0.0069(9) -0.0050(8) -0.0069(9)
C31 0.0373(11) 0.0367(11) 0.0401(12) -0.0019(9) -0.0065(9) -0.0007(9)
C32 0.0477(12) 0.0345(11) 0.0498(13) -0.0036(9) -0.0161(10) -0.0090(10)
C33 0.0354(10) 0.0367(11) 0.0337(11) 0.0015(8) -0.0090(8) -0.0104(9)

loop_
_atom_type_symbol
_atom_type_description
_atom_type_scat_dispersion_real
_atom_type_scat_dispersion_imag
_atom_type_scat_source
C C 0.0033 0.0016 'International Tables Vol C Tables 4.2.6.8 and 6.1.1.4'
H H 0.0000 0.0000 'International Tables Vol C Tables 4.2.6.8 and 6.1.1.4'
Si Si 0.0817 0.0704 'International Tables Vol C Tables 4.2.6.8 and 6.1.1.4'

loop_
_geom_angle_atom_site_label_1
_geom_angle_atom_site_label_2
_geom_angle_atom_site_label_3
_geom_angle
C1 Si1 C2 111.34(8)
C1 Si1 C3 107.30(9)
C1 Si1 C4 109.22(9)
C2 Si1 C3 111.98(8)
C4 Si1 C2 106.03(8)
C4 Si1 C3 110.98(8)
Si1 C1 H1A 109.5
Si1 C1 H1B 109.5
Si1 C1 H1C 109.5
H1A C1 H1B 109.5
H1A C1 H1C 109.5
H1B C1 H1C 109.5
Si1 C2 H2 105.2
C10 C2 Si1 109.56(11)
C10 C2 H2 105.2
C16 C2 Si1 117.65(12)
C16 C2 H2 105.2
C16 C2 C10 112.90(14)
Si1 C3 H3 105.4
C22 C3 Si1 116.07(12)
C22 C3 H3 105.4
C28 C3 Si1 107.51(11)
C28 C3 H3 105.4
C28 C3 C22 116.09(14)
C5 C4 Si1 120.97(15)
C5 C4 C9 116.66(18)
C9 C4 Si1 122.36(15)
C4 C5 H5 119.0
C6 C5 C4 122.0(2)
C6 C5 H5 119.0
C5 C6 H6 119.9
C7 C6 C5 120.3(2)
C7 C6 H6 119.9
C6 C7 H7 120.2
C6 C7 C8 119.7(2)
C8 C7 H7 120.2
C7 C8 H8 120.0
C7 C8 C9 120.0(2)
C9 C8 H8 120.0
C4 C9 H9 119.3
C8 C9 C4 121.4(2)
C8 C9 H9 119.3
C11 C10 C2 121.61(16)
C15 C10 C2 120.62(16)
C15 C10 C11 117.78(17)
C10 C11 H11 119.4
C12 C11 C10 121.14(18)
C12 C11 H11 119.4
C11 C12 H12 119.8
C13 C12 C11 120.32(18)
C13 C12 H12 119.8
C12 C13 H13 120.4
C12 C13 C14 119.21(18)
C14 C13 H13 120.4
C13 C14 H14 119.6
C13 C14 C15 120.76(19)
C15 C14 H14 119.6
C10 C15 H15 119.6
C14 C15 C10 120.79(18)
C14 C15 H15 119.6
C17 C16 C2 118.87(16)
C21 C16 C2 123.72(16)
C21 C16 C17 117.42(17)
C16 C17 H17 119.4
C18 C17 C16 121.26(19)
C18 C17 H17 119.4
C17 C18 H18 119.7
C19 C18 C17 120.5(2)
C19 C18 H18 119.7
C18 C19 H19 120.5
C20 C19 C18 119.09(19)
C20 C19 H19 120.5
C19 C20 H20 119.9
C19 C20 C21 120.20(19)
C21 C20 H20 119.9
C16 C21 C20 121.47(18)
C16 C21 H21 119.3
C20 C21 H21 119.3
C23 C22 C3 119.13(16)
C27 C22 C3 123.19(16)
C27 C22 C23 117.65(16)
C22 C23 H23 119.3
C24 C23 C22 121.36(18)
C24 C23 H23 119.3
C23 C24 H24 119.9
C25 C24 C23 120.21(18)
C25 C24 H24 119.9
C24 C25 H25 120.4
C26 C25 C24 119.18(18)
C26 C25 H25 120.4
C25 C26 H26 119.6
C25 C26 C27 120.72(19)
C27 C26 H26 119.6
C22 C27 H27 119.6
C26 C27 C22 120.87(17)
C26 C27 H27 119.6
C29 C28 C3 122.69(16)
C33 C28 C3 119.78(16)
C33 C28 C29 117.43(17)
C28 C29 H29 119.4
C30 C29 C28 121.16(18)
C30 C29 H29 119.4
C29 C30 H30 119.9
C31 C30 C29 120.25(19)
C31 C30 H30 119.9
C30 C31 H31 120.1
C30 C31 C32 119.74(18)
C32 C31 H31 120.1
C31 C32 H32 120.1
C31 C32 C33 119.76(19)
C33 C32 H32 120.1
C28 C33 H33 119.2
C32 C33 C28 121.64(19)
C32 C33 H33 119.2

loop_
_geom_bond_atom_site_label_1
_geom_bond_atom_site_label_2
_geom_bond_distance
Si1 C1 1.8669(18)
Si1 C2 1.9099(18)
Si1 C3 1.9138(18)
Si1 C4 1.8744(19)
C1 H1A 0.9800
C1 H1B 0.9800
C1 H1C 0.9800
C2 H2 1.0000
C2 C10 1.526(2)
C2 C16 1.524(2)
C3 H3 1.0000
C3 C22 1.527(2)
C3 C28 1.520(2)
C4 C5 1.393(3)
C4 C9 1.396(3)
C5 H5 0.9500
C5 C6 1.376(3)
C6 H6 0.9500
C6 C7 1.369(3)
C7 H7 0.9500
C7 C8 1.377(3)
C8 H8 0.9500
C8 C9 1.389(3)
C9 H9 0.9500
C10 C11 1.394(2)
C10 C15 1.392(3)
C11 H11 0.9500
C11 C12 1.387(3)
C12 H12 0.9500
C12 C13 1.377(3)
C13 H13 0.9500
C13 C14 1.380(3)
C14 H14 0.9500
C14 C15 1.385(3)
C15 H15 0.9500
C16 C17 1.388(3)
C16 C21 1.387(3)
C17 H17 0.9500
C17 C18 1.384(3)
C18 H18 0.9500
C18 C19 1.380(3)
C19 H19 0.9500
C19 C20 1.376(3)
C20 H20 0.9500
C20 C21 1.388(3)
C21 H21 0.9500
C22 C23 1.395(2)
C22 C27 1.388(3)
C23 H23 0.9500
C23 C24 1.382(3)
C24 H24 0.9500
C24 C25 1.381(3)
C25 H25 0.9500
C25 C26 1.376(3)
C26 H26 0.9500
C26 C27 1.388(3)
C27 H27 0.9500
C28 C29 1.394(3)
C28 C33 1.390(3)
C29 H29 0.9500
C29 C30 1.384(3)
C30 H30 0.9500
C30 C31 1.378(3)
C31 H31 0.9500
C31 C32 1.379(3)
C32 H32 0.9500
C32 C33 1.386(3)
C33 H33 0.9500

loop_
_geom_hbond_atom_site_label_D
_geom_hbond_atom_site_label_H
_geom_hbond_atom_site_label_A
_geom_hbond_site_symmetry_A
_geom_hbond_distance_DH
_geom_hbond_distance_HA
_geom_hbond_distance_DA
_geom_hbond_angle_DHA
C20 H20 Cg4 2_755 0.95 2.94 3.716(2) 140
C24 H24 Cg2 2_765 0.95 2.75 3.696(2) 175

_cod_database_fobs_code 2243070
